data_2225626
loop_
_publ_author_name
'Brito, Iv\'an'
'Vallejos, Javier'
'Bolte, Michael'
'L\'opez-Rodr\'iguez, Mat\'ias'

_publ_section_title
;
 Propane-1,3-diyl bis(pyridine-3-carboxylate)
;
_journal_coeditor_code OM2324
_journal_issue 4
_journal_name_full 'Acta Crystallographica Section E'
_journal_page_first o792
_journal_paper_doi 10.1107/S1600536810008810
_journal_volume 66
_journal_year 2010
_chemical_formula_iupac 'C15 H14 N2 O4'
_chemical_formula_moiety 'C15 H14 N2 O4'
_chemical_formula_sum 'C15 H14 N2 O4'
_chemical_formula_weight 286.28
_chemical_name_systematic
;
Propane-1,3-diyl bis(pyridine-3-carboxylate)
;
_space_group_IT_number 2
_symmetry_cell_setting triclinic
_symmetry_space_group_name_Hall '-P 1'
_symmetry_space_group_name_H-M 'P -1'
_atom_sites_solution_hydrogens geom
_atom_sites_solution_primary direct
_atom_sites_solution_secondary difmap
_audit_creation_method SHELXL-97
_cell_angle_alpha 104.41(2)
_cell_angle_beta 95.90(2)
_cell_angle_gamma 100.90(2)
_cell_formula_units_Z 2
_cell_length_a 4.4797(11)
_cell_length_b 10.911(3)
_cell_length_c 14.842(4)
_cell_measurement_reflns_used 3924
_cell_measurement_temperature 173(2)
_cell_measurement_theta_max 25.8
_cell_measurement_theta_min 3.9
_cell_volume 681.3(3)
_computing_cell_refinement 'X-AREA (Stoe & Cie, 2001)'
_computing_data_collection 'X-AREA (Stoe & Cie, 2001)'
_computing_data_reduction 'X-AREA (Stoe & Cie, 2001)'
_computing_molecular_graphics 'XP (Sheldrick, 2008)'
_computing_publication_material 'SHELXL97 (Sheldrick, 2008)'
_computing_structure_refinement 'SHELXL97 (Sheldrick, 2008)'
_computing_structure_solution 'SHELXS97 (Sheldrick, 2008)'
_diffrn_ambient_temperature 173(2)
_diffrn_measured_fraction_theta_full 0.995
_diffrn_measured_fraction_theta_max 0.947
_diffrn_measurement_device_type 'Stoe IPDS II two-circle'
_diffrn_measurement_method \w
_diffrn_radiation_monochromator graphite
_diffrn_radiation_source 'fine-focus sealed tube'
_diffrn_radiation_type MoK\a
_diffrn_radiation_wavelength 0.71073
_diffrn_reflns_av_R_equivalents 0.1191
_diffrn_reflns_av_sigmaI/netI 0.0842
_diffrn_reflns_limit_h_max 5
_diffrn_reflns_limit_h_min -5
_diffrn_reflns_limit_k_max 12
_diffrn_reflns_limit_k_min -13
_diffrn_reflns_limit_l_max 17
_diffrn_reflns_limit_l_min -12
_diffrn_reflns_number 8629
_diffrn_reflns_theta_full 25.00
_diffrn_reflns_theta_max 26.03
_diffrn_reflns_theta_min 3.82
_diffrn_standards_number 0
_exptl_absorpt_coefficient_mu 0.103
_exptl_absorpt_correction_type none
_exptl_crystal_colour colourless
_exptl_crystal_density_diffrn 1.395
_exptl_crystal_density_method 'not measured'
_exptl_crystal_description plate
_exptl_crystal_F_000 300
_exptl_crystal_size_max 0.22
_exptl_crystal_size_mid 0.14
_exptl_crystal_size_min 0.07
_refine_diff_density_max 0.426
_refine_diff_density_min -0.457
_refine_ls_extinction_method none
_refine_ls_goodness_of_fit_ref 1.488
_refine_ls_hydrogen_treatment constr
_refine_ls_matrix_type full
_refine_ls_number_parameters 191
_refine_ls_number_reflns 2558
_refine_ls_number_restraints 0
_refine_ls_restrained_S_all 1.488
_refine_ls_R_factor_all 0.1686
_refine_ls_R_factor_gt 0.1087
_refine_ls_shift/su_max 0.000
_refine_ls_shift/su_mean 0.000
_refine_ls_structure_factor_coef Fsqd
_refine_ls_weighting_details 'calc w=1/[\s^2^(Fo^2^)+(0.0900P)^2^] where P=(Fo^2^+2Fc^2^)/3'
_refine_ls_weighting_scheme calc
_refine_ls_wR_factor_gt 0.2511
_refine_ls_wR_factor_ref 0.2762
_reflns_number_gt 1382
_reflns_number_total 2558
_reflns_threshold_expression I>2\s(I)
_cod_data_source_file om2324.cif
_cod_data_source_block I
_cod_database_code 2225626
_cod_database_fobs_code 2225626

loop_
_symmetry_equiv_pos_as_xyz
'x, y, z'
'-x, -y, -z'

loop_
_atom_site_type_symbol
_atom_site_label
_atom_site_fract_x
_atom_site_fract_y
_atom_site_fract_z
_atom_site_U_iso_or_equiv
_atom_site_adp_type
_atom_site_calc_flag
_atom_site_refinement_flags
_atom_site_occupancy
_atom_site_disorder_assembly
_atom_site_disorder_group
O O1 0.8187(10) 0.2723(4) 0.2445(4) 0.0458(12) Uani d . 1 . .
O O2 0.6697(13) 0.0749(5) 0.1430(4) 0.0637(16) Uani d . 1 . .
O O3 1.1653(9) 0.2272(4) 0.5109(3) 0.0405(11) Uani d . 1 . .
O O4 1.2061(11) 0.4252(4) 0.6081(4) 0.0540(14) Uani d . 1 . .
C C1 0.6560(14) 0.1865(6) 0.1644(5) 0.0434(17) Uani d . 1 . .
C C2 1.0002(15) 0.2161(6) 0.3054(5) 0.0434(16) Uani d . 1 . .
H H2A 1.1296 0.1648 0.2688 0.052 Uiso calc R 1 . .
H H2B 0.8629 0.1587 0.3334 0.052 Uiso calc R 1 . .
C C3 1.2023(14) 0.3317(6) 0.3827(5) 0.0448(17) Uani d . 1 . .
H H3A 1.3515 0.3838 0.3543 0.054 Uiso calc R 1 . .
H H3B 1.0718 0.3881 0.4135 0.054 Uiso calc R 1 . .
C C4 1.3748(14) 0.2826(7) 0.4557(5) 0.0445(17) Uani d . 1 . .
H H4A 1.4795 0.2160 0.4234 0.053 Uiso calc R 1 . .
H H4B 1.5339 0.3554 0.4981 0.053 Uiso calc R 1 . .
C C5 1.0994(13) 0.3111(6) 0.5848(5) 0.0439(17) Uani d . 1 . .
C C11 0.4701(14) 0.2473(6) 0.1081(5) 0.0420(16) Uani d . 1 . .
C C12 0.4516(15) 0.3777(6) 0.1359(5) 0.0451(17) Uani d . 1 . .
H H12 0.5646 0.4308 0.1948 0.054 Uiso calc R 1 . .
N N13 0.2835(15) 0.4308(6) 0.0838(5) 0.0568(17) Uani d . 1 . .
C C14 0.1172(16) 0.3544(7) 0.0009(6) 0.0538(19) Uani d . 1 . .
H H14 -0.0070 0.3904 -0.0367 0.065 Uiso calc R 1 . .
C C15 0.1253(17) 0.2229(7) -0.0306(6) 0.055(2) Uani d . 1 . .
H H15 0.0121 0.1712 -0.0899 0.066 Uiso calc R 1 . .
C C16 0.2940(17) 0.1699(7) 0.0235(6) 0.0516(19) Uani d . 1 . .
H H16 0.2923 0.0800 0.0037 0.062 Uiso calc R 1 . .
C C21 0.8829(13) 0.2446(6) 0.6378(5) 0.0386(15) Uani d . 1 . .
C C22 0.7613(14) 0.1126(6) 0.6107(6) 0.0472(18) Uani d . 1 . .
H H22 0.8192 0.0626 0.5560 0.057 Uiso calc R 1 . .
N N23 0.5693(13) 0.0501(6) 0.6553(4) 0.0505(16) Uani d . 1 . .
C C24 0.4879(17) 0.1254(7) 0.7329(6) 0.0526(19) Uani d . 1 . .
H H24 0.3486 0.0843 0.7661 0.063 Uiso calc R 1 . .
C C25 0.5981(16) 0.2594(6) 0.7660(5) 0.0470(17) Uani d . 1 . .
H H25 0.5369 0.3086 0.8205 0.056 Uiso calc R 1 . .
C C26 0.7973(14) 0.3177(6) 0.7173(5) 0.0446(17) Uani d . 1 . .
H H26 0.8772 0.4089 0.7381 0.054 Uiso calc R 1 . .

loop_
_atom_site_aniso_label
_atom_site_aniso_U_11
_atom_site_aniso_U_22
_atom_site_aniso_U_33
_atom_site_aniso_U_12
_atom_site_aniso_U_13
_atom_site_aniso_U_23
O1 0.045(2) 0.027(2) 0.054(3) 0.0010(19) -0.005(2) 0.001(2)
O2 0.095(4) 0.041(3) 0.047(3) 0.020(3) -0.005(3) -0.001(2)
O3 0.036(2) 0.035(2) 0.043(3) -0.0023(18) 0.005(2) 0.004(2)
O4 0.051(3) 0.032(3) 0.066(4) -0.004(2) 0.006(2) 0.003(2)
C1 0.043(3) 0.033(4) 0.048(5) 0.002(3) 0.003(3) 0.008(3)
C2 0.044(3) 0.033(3) 0.053(4) 0.006(3) 0.006(3) 0.014(3)
C3 0.037(3) 0.031(3) 0.056(4) -0.008(3) -0.001(3) 0.009(3)
C4 0.041(3) 0.040(4) 0.054(5) 0.002(3) 0.015(3) 0.020(3)
C5 0.034(3) 0.027(3) 0.062(5) 0.002(3) -0.001(3) 0.002(3)
C11 0.046(3) 0.025(3) 0.046(4) 0.004(3) 0.005(3) -0.002(3)
C12 0.053(4) 0.027(3) 0.048(5) 0.007(3) 0.003(3) 0.001(3)
N13 0.072(4) 0.039(3) 0.051(4) 0.013(3) -0.006(3) 0.003(3)
C14 0.057(4) 0.041(4) 0.057(5) 0.012(3) -0.009(4) 0.008(4)
C15 0.059(4) 0.043(4) 0.049(5) 0.008(3) 0.007(4) -0.010(3)
C16 0.066(4) 0.030(3) 0.051(5) 0.006(3) 0.009(4) 0.001(3)
C21 0.031(3) 0.029(3) 0.044(4) 0.001(2) -0.007(3) -0.002(3)
C22 0.045(3) 0.024(3) 0.063(5) 0.001(3) 0.003(3) 0.003(3)
N23 0.054(3) 0.041(3) 0.048(4) -0.002(3) 0.004(3) 0.008(3)
C24 0.058(4) 0.040(4) 0.055(5) 0.004(3) 0.011(4) 0.010(4)
C25 0.050(4) 0.034(3) 0.047(4) 0.006(3) -0.002(3) -0.002(3)
C26 0.042(3) 0.028(3) 0.051(5) 0.004(3) 0.000(3) -0.008(3)

loop_
_atom_type_symbol
_atom_type_description
_atom_type_scat_dispersion_real
_atom_type_scat_dispersion_imag
_atom_type_scat_source
C C 0.0033 0.0016 'International Tables Vol C Tables 4.2.6.8 and 6.1.1.4'
H H 0.0000 0.0000 'International Tables Vol C Tables 4.2.6.8 and 6.1.1.4'
N N 0.0061 0.0033 'International Tables Vol C Tables 4.2.6.8 and 6.1.1.4'
O O 0.0106 0.0060 'International Tables Vol C Tables 4.2.6.8 and 6.1.1.4'

loop_
_geom_angle_atom_site_label_1
_geom_angle_atom_site_label_2
_geom_angle_atom_site_label_3
_geom_angle_site_symmetry_1
_geom_angle_site_symmetry_3
_geom_angle
_geom_angle_publ_flag
C1 O1 C2 . . 114.8(5) ?
C5 O3 C4 . . 116.2(5) ?
O2 C1 O1 . . 122.4(6) ?
O2 C1 C11 . . 125.2(6) ?
O1 C1 C11 . . 112.4(6) ?
O1 C2 C3 . . 105.9(5) ?
O1 C2 H2A . . 110.6 ?
C3 C2 H2A . . 110.6 ?
O1 C2 H2B . . 110.6 ?
C3 C2 H2B . . 110.6 ?
H2A C2 H2B . . 108.7 ?
C4 C3 C2 . . 109.8(6) ?
C4 C3 H3A . . 109.7 ?
C2 C3 H3A . . 109.7 ?
C4 C3 H3B . . 109.7 ?
C2 C3 H3B . . 109.7 ?
H3A C3 H3B . . 108.2 ?
O3 C4 C3 . . 111.0(5) ?
O3 C4 H4A . . 109.4 ?
C3 C4 H4A . . 109.4 ?
O3 C4 H4B . . 109.4 ?
C3 C4 H4B . . 109.4 ?
H4A C4 H4B . . 108.0 ?
O4 C5 O3 . . 124.4(6) ?
O4 C5 C21 . . 123.4(7) ?
O3 C5 C21 . . 112.2(5) ?
C16 C11 C12 . . 117.6(7) ?
C16 C11 C1 . . 118.2(6) ?
C12 C11 C1 . . 124.1(6) ?
N13 C12 C11 . . 123.2(7) ?
N13 C12 H12 . . 118.4 ?
C11 C12 H12 . . 118.4 ?
C12 N13 C14 . . 118.4(7) ?
N13 C14 C15 . . 121.1(7) ?
N13 C14 H14 . . 119.5 ?
C15 C14 H14 . . 119.5 ?
C16 C15 C14 . . 119.9(7) ?
C16 C15 H15 . . 120.0 ?
C14 C15 H15 . . 120.0 ?
C15 C16 C11 . . 119.8(7) ?
C15 C16 H16 . . 120.1 ?
C11 C16 H16 . . 120.1 ?
C22 C21 C26 . . 117.6(7) ?
C22 C21 C5 . . 123.1(6) ?
C26 C21 C5 . . 119.3(6) ?
N23 C22 C21 . . 125.0(7) ?
N23 C22 H22 . . 117.5 ?
C21 C22 H22 . . 117.5 ?
C22 N23 C24 . . 115.8(6) ?
N23 C24 C25 . . 123.6(7) ?
N23 C24 H24 . . 118.2 ?
C25 C24 H24 . . 118.2 ?
C26 C25 C24 . . 117.7(7) ?
C26 C25 H25 . . 121.2 ?
C24 C25 H25 . . 121.2 ?
C25 C26 C21 . . 120.3(6) ?
C25 C26 H26 . . 119.8 ?
C21 C26 H26 . . 119.8 ?

loop_
_geom_bond_atom_site_label_1
_geom_bond_atom_site_label_2
_geom_bond_site_symmetry_2
_geom_bond_distance
_geom_bond_publ_flag
O1 C1 . 1.353(8) ?
O1 C2 . 1.472(8) ?
O2 C1 . 1.194(8) ?
O3 C5 . 1.340(8) ?
O3 C4 . 1.452(7) ?
O4 C5 . 1.193(8) ?
C1 C11 . 1.475(10) ?
C2 C3 . 1.537(9) ?
C2 H2A . 0.9900 ?
C2 H2B . 0.9900 ?
C3 C4 . 1.528(10) ?
C3 H3A . 0.9900 ?
C3 H3B . 0.9900 ?
C4 H4A . 0.9900 ?
C4 H4B . 0.9900 ?
C5 C21 . 1.504(10) ?
C11 C16 . 1.389(10) ?
C11 C12 . 1.400(8) ?
C12 N13 . 1.329(10) ?
C12 H12 . 0.9500 ?
N13 C14 . 1.353(10) ?
C14 C15 . 1.402(10) ?
C14 H14 . 0.9500 ?
C15 C16 . 1.349(12) ?
C15 H15 . 0.9500 ?
C16 H16 . 0.9500 ?
C21 C22 . 1.379(8) ?
C21 C26 . 1.384(9) ?
C22 N23 . 1.328(9) ?
C22 H22 . 0.9500 ?
N23 C24 . 1.364(10) ?
C24 C25 . 1.393(9) ?
C24 H24 . 0.9500 ?
C25 C26 . 1.368(10) ?
C25 H25 . 0.9500 ?
C26 H26 . 0.9500 ?

loop_
_geom_hbond_atom_site_label_D
_geom_hbond_atom_site_label_H
_geom_hbond_atom_site_label_A
_geom_hbond_site_symmetry_A
_geom_hbond_distance_DH
_geom_hbond_distance_HA
_geom_hbond_distance_DA
_geom_hbond_angle_DHA
_geom_hbond_publ_flag
C3 H3A O4 2_866 0.9900 2.4900 3.341(8) 144.00 yes
C16 H16 O2 2_655 0.9500 2.4500 3.198(10) 136.00 yes
C24 H24 O2 2_656 0.9500 2.4500 3.218(10) 138.00 yes

loop_
_geom_torsion_atom_site_label_1
_geom_torsion_atom_site_label_2
_geom_torsion_atom_site_label_3
_geom_torsion_atom_site_label_4
_geom_torsion_site_symmetry_1
_geom_torsion_site_symmetry_2
_geom_torsion_site_symmetry_3
_geom_torsion_site_symmetry_4
_geom_torsion
_geom_torsion_publ_flag
C2 O1 C1 O2 . . . . -3.1(9) ?
C2 O1 C1 C11 . . . . 177.9(5) ?
C1 O1 C2 C3 . . . . 171.4(5) ?
O1 C2 C3 C4 . . . . 173.9(5) ?
C5 O3 C4 C3 . . . . -84.3(7) ?
C2 C3 C4 O3 . . . . -70.1(7) ?
C4 O3 C5 O4 . . . . -1.7(10) ?
C4 O3 C5 C21 . . . . -179.6(6) ?
O2 C1 C11 C16 . . . . 0.4(11) ?
O1 C1 C11 C16 . . . . 179.4(6) ?
O2 C1 C11 C12 . . . . 178.2(7) ?
O1 C1 C11 C12 . . . . -2.8(9) ?
C16 C11 C12 N13 . . . . -2.5(10) ?
C1 C11 C12 N13 . . . . 179.7(7) ?
C11 C12 N13 C14 . . . . 1.4(11) ?
C12 N13 C14 C15 . . . . -1.1(11) ?
N13 C14 C15 C16 . . . . 1.9(12) ?
C14 C15 C16 C11 . . . . -2.9(11) ?
C12 C11 C16 C15 . . . . 3.2(10) ?
C1 C11 C16 C15 . . . . -178.9(7) ?
O4 C5 C21 C22 . . . . -179.8(7) ?
O3 C5 C21 C22 . . . . -1.8(9) ?
O4 C5 C21 C26 . . . . 0.8(10) ?
O3 C5 C21 C26 . . . . 178.7(6) ?
C26 C21 C22 N23 . . . . -0.4(11) ?
C5 C21 C22 N23 . . . . -179.9(7) ?
C21 C22 N23 C24 . . . . 0.9(11) ?
C22 N23 C24 C25 . . . . -0.9(11) ?
N23 C24 C25 C26 . . . . 0.3(12) ?
C24 C25 C26 C21 . . . . 0.2(10) ?
C22 C21 C26 C25 . . . . -0.2(10) ?
C5 C21 C26 C25 . . . . 179.3(7) ?

loop_
_cod_related_entry_id
_cod_related_entry_database
_cod_related_entry_code
1 ChemSpider 51716
